data_2215773
loop_
_publ_author_name
'Li, Jie'
'Li, Hongbing'
'Sui, Lihui'

_publ_section_title
;
 2-Aminopyridinium 2-hydroxy-2,2-diphenylacetate
;
_journal_coeditor_code BH2138
_journal_issue 11
_journal_name_full 'Acta Crystallographica Section E'
_journal_page_first o4370
_journal_page_last o4370
_journal_paper_doi 10.1107/S1600536807050787
_journal_volume 63
_journal_year 2007
_chemical_formula_moiety 'C5 H7 N2 +, C14 H11 O3 -'
_chemical_formula_sum 'C19 H18 N2 O3'
_chemical_formula_weight 322.35
_chemical_name_systematic
;
2-Aminopyridinium 2-hydroxy-2,2-diphenylacetate
;
_space_group_IT_number 14
_symmetry_cell_setting monoclinic
_symmetry_space_group_name_Hall '-P 2ybc'
_symmetry_space_group_name_H-M 'P 1 21/c 1'
_atom_sites_solution_hydrogens geom
_atom_sites_solution_primary direct
_atom_sites_solution_secondary difmap
_audit_creation_method SHELXL97
_cell_angle_alpha 90.00
_cell_angle_beta 104.714(3)
_cell_angle_gamma 90.00
_cell_formula_units_Z 4
_cell_length_a 10.041(2)
_cell_length_b 14.371(3)
_cell_length_c 11.953(3)
_cell_measurement_reflns_used 5480
_cell_measurement_temperature 298(2)
_cell_measurement_theta_max 28.3
_cell_measurement_theta_min 2.51
_cell_volume 1668.2(6)
_computing_cell_refinement 'SAINT-Plus (Bruker, 2001)'
_computing_data_collection 'SMART (Bruker, 2001)'
_computing_data_reduction 'SAINT-Plus (Bruker, 2001)'
_computing_molecular_graphics 'PLATON (Spek, 2003)'
_computing_publication_material 'PLATON (Spek, 2003)'
_computing_structure_refinement 'SHELXL97 (Sheldrick, 1997)'
_computing_structure_solution 'SHELXS97 (Sheldrick, 1997)'
_diffrn_ambient_temperature 298(2)
_diffrn_measured_fraction_theta_full 0.994
_diffrn_measured_fraction_theta_max 0.994
_diffrn_measurement_device_type 'Bruker SMART APEX CCD area-detector'
_diffrn_measurement_method \w
_diffrn_radiation_monochromator graphite
_diffrn_radiation_source 'fine-focus sealed tube'
_diffrn_radiation_type MoK\a
_diffrn_radiation_wavelength 0.71073
_diffrn_reflns_av_R_equivalents 0.0274
_diffrn_reflns_av_sigmaI/netI 0.0424
_diffrn_reflns_limit_h_max 12
_diffrn_reflns_limit_h_min -12
_diffrn_reflns_limit_k_max 14
_diffrn_reflns_limit_k_min -17
_diffrn_reflns_limit_l_max 14
_diffrn_reflns_limit_l_min -10
_diffrn_reflns_number 8927
_diffrn_reflns_theta_full 26.00
_diffrn_reflns_theta_max 26.00
_diffrn_reflns_theta_min 2.10
_diffrn_standards_decay_% 0
_diffrn_standards_interval_count 0
_diffrn_standards_interval_time 0
_diffrn_standards_number 0
_exptl_absorpt_coefficient_mu 0.088
_exptl_absorpt_correction_T_max 0.9913
_exptl_absorpt_correction_T_min 0.9640
_exptl_absorpt_correction_type multi-scan
_exptl_absorpt_process_details '(SADABS; Sheldrick, 2001)'
_exptl_crystal_colour colourless
_exptl_crystal_density_diffrn 1.284
_exptl_crystal_density_method 'not measured'
_exptl_crystal_description needle
_exptl_crystal_F_000 680
_exptl_crystal_size_max 0.42
_exptl_crystal_size_mid 0.16
_exptl_crystal_size_min 0.10
_refine_diff_density_max 0.145
_refine_diff_density_min -0.189
_refine_ls_extinction_method none
_refine_ls_goodness_of_fit_ref 1.064
_refine_ls_hydrogen_treatment mixed
_refine_ls_matrix_type full
_refine_ls_number_parameters 233
_refine_ls_number_reflns 3261
_refine_ls_number_restraints 4
_refine_ls_restrained_S_all 1.065
_refine_ls_R_factor_all 0.0692
_refine_ls_R_factor_gt 0.0476
_refine_ls_shift/su_max 0.000
_refine_ls_shift/su_mean 0.000
_refine_ls_structure_factor_coef Fsqd
_refine_ls_weighting_details 'calc w=1/[\s^2^(Fo^2^)+(0.0512P)^2^+0.2552P] where P=(Fo^2^+2Fc^2^)/3'
_refine_ls_weighting_scheme calc
_refine_ls_wR_factor_gt 0.1172
_refine_ls_wR_factor_ref 0.1252
_reflns_number_gt 2373
_reflns_number_total 3261
_reflns_threshold_expression I>2\s(I)
_cod_data_source_file bh2138.cif
_cod_data_source_block I
_cod_original_cell_volume 1668.1(7)
_cod_original_sg_symbol_H-M 'P 21/c'
_cod_database_code 2215773
_cod_database_fobs_code 2215773

loop_
_symmetry_equiv_pos_as_xyz
'x, y, z'
'-x, y+1/2, -z+1/2'
'-x, -y, -z'
'x, -y-1/2, z-1/2'

loop_
_atom_site_type_symbol
_atom_site_label
_atom_site_fract_x
_atom_site_fract_y
_atom_site_fract_z
_atom_site_U_iso_or_equiv
_atom_site_adp_type
_atom_site_calc_flag
_atom_site_refinement_flags
_atom_site_occupancy
N N1 0.66548(15) 0.18811(10) 0.79894(13) 0.0464(4) Uani d D 1
H H1A 0.6111(17) 0.1582(13) 0.8324(15) 0.066(6) Uiso d D 1
N N2 0.85192(18) 0.10260(11) 0.90008(14) 0.0510(4) Uani d D 1
H H2A 0.7976(16) 0.0720(11) 0.9318(14) 0.051(5) Uiso d D 1
H H2B 0.9385(11) 0.0888(14) 0.9113(17) 0.064(6) Uiso d D 1
O O1 0.32779(13) 0.00093(8) 0.99259(10) 0.0499(3) Uani d . 1
O O2 0.12570(12) 0.05947(9) 0.89953(11) 0.0554(4) Uani d . 1
O O3 0.46608(12) 0.10383(8) 0.88096(10) 0.0462(3) Uani d D 1
H H3A 0.492(2) 0.0586(10) 0.9239(15) 0.068(7) Uiso d D 1
C C1 0.80094(18) 0.16810(11) 0.82341(14) 0.0392(4) Uani d . 1
C C2 0.88145(19) 0.21943(12) 0.76463(15) 0.0480(5) Uani d . 1
H H2 0.9756 0.2084 0.7793 0.058 Uiso calc R 1
C C3 0.8215(2) 0.28468(13) 0.68688(17) 0.0579(5) Uani d . 1
H H3 0.8753 0.3185 0.6485 0.069 Uiso calc R 1
C C4 0.6804(2) 0.30249(14) 0.66276(17) 0.0601(5) Uani d . 1
H H4 0.6396 0.3470 0.6083 0.072 Uiso calc R 1
C C5 0.6054(2) 0.25355(14) 0.72046(18) 0.0575(5) Uani d . 1
H H5 0.5114 0.2646 0.7065 0.069 Uiso calc R 1
C C6 0.25153(17) 0.04849(11) 0.91492(14) 0.0372(4) Uani d . 1
C C7 0.32230(16) 0.09481(11) 0.82693(13) 0.0373(4) Uani d . 1
C C8 0.27078(17) 0.19414(12) 0.79965(14) 0.0396(4) Uani d . 1
C C9 0.2831(2) 0.25527(12) 0.89119(17) 0.0564(5) Uani d . 1
H H9 0.3197 0.2342 0.9663 0.068 Uiso calc R 1
C C10 0.2424(3) 0.34656(14) 0.8732(2) 0.0756(7) Uani d . 1
H H10 0.2500 0.3862 0.9359 0.091 Uiso calc R 1
C C11 0.1907(3) 0.37923(15) 0.7633(2) 0.0764(7) Uani d . 1
H H11 0.1640 0.4412 0.7513 0.092 Uiso calc R 1
C C12 0.1784(2) 0.32063(16) 0.6711(2) 0.0680(6) Uani d . 1
H H12 0.1439 0.3428 0.5962 0.082 Uiso calc R 1
C C13 0.21746(19) 0.22771(13) 0.68924(16) 0.0524(5) Uani d . 1
H H13 0.2075 0.1879 0.6263 0.063 Uiso calc R 1
C C14 0.3004(2) 0.03108(12) 0.72152(15) 0.0461(4) Uani d . 1
C C15 0.1700(2) 0.00022(15) 0.66520(17) 0.0635(6) Uani d . 1
H H15 0.0941 0.0203 0.6898 0.076 Uiso calc R 1
C C16 0.1519(3) -0.06039(17) 0.5723(2) 0.0840(8) Uani d . 1
H H16 0.0640 -0.0810 0.5352 0.101 Uiso calc R 1
C C17 0.2633(4) -0.09008(17) 0.5349(2) 0.0937(9) Uani d . 1
H H17 0.2508 -0.1307 0.4725 0.112 Uiso calc R 1
C C18 0.3916(4) -0.06006(18) 0.5889(2) 0.0891(8) Uani d . 1
H H18 0.4670 -0.0799 0.5633 0.107 Uiso calc R 1
C C19 0.4104(2) -0.00005(14) 0.68190(18) 0.0640(6) Uani d . 1
H H19 0.4989 0.0198 0.7186 0.077 Uiso calc R 1

loop_
_atom_site_aniso_label
_atom_site_aniso_U_11
_atom_site_aniso_U_22
_atom_site_aniso_U_33
_atom_site_aniso_U_12
_atom_site_aniso_U_13
_atom_site_aniso_U_23
N1 0.0403(9) 0.0447(9) 0.0575(9) -0.0038(7) 0.0186(7) 0.0045(7)
N2 0.0472(10) 0.0529(10) 0.0582(10) 0.0026(8) 0.0231(8) 0.0141(8)
O1 0.0464(7) 0.0562(8) 0.0500(7) 0.0097(6) 0.0174(6) 0.0208(6)
O2 0.0392(7) 0.0659(9) 0.0660(9) 0.0063(6) 0.0220(6) 0.0166(7)
O3 0.0346(7) 0.0519(8) 0.0523(7) 0.0023(6) 0.0114(6) 0.0184(6)
C1 0.0411(10) 0.0374(9) 0.0413(9) -0.0027(7) 0.0147(7) -0.0022(7)
C2 0.0435(10) 0.0498(11) 0.0547(11) -0.0058(8) 0.0195(9) 0.0039(9)
C3 0.0660(14) 0.0535(12) 0.0581(12) -0.0147(10) 0.0231(10) 0.0083(9)
C4 0.0677(14) 0.0478(11) 0.0602(12) 0.0020(10) 0.0079(10) 0.0127(9)
C5 0.0464(11) 0.0539(12) 0.0691(13) 0.0055(9) 0.0090(10) 0.0061(10)
C6 0.0391(10) 0.0347(9) 0.0401(9) 0.0024(7) 0.0142(7) 0.0020(7)
C7 0.0339(9) 0.0420(9) 0.0370(9) 0.0039(7) 0.0110(7) 0.0070(7)
C8 0.0367(9) 0.0406(9) 0.0447(9) 0.0010(7) 0.0160(7) 0.0099(7)
C9 0.0735(14) 0.0438(11) 0.0524(11) -0.0004(10) 0.0169(10) 0.0030(9)
C10 0.1036(19) 0.0426(12) 0.0858(17) 0.0020(12) 0.0335(14) 0.0005(11)
C11 0.0910(18) 0.0438(12) 0.1058(19) 0.0132(11) 0.0459(15) 0.0213(13)
C12 0.0679(14) 0.0692(14) 0.0724(14) 0.0177(11) 0.0277(11) 0.0388(12)
C13 0.0541(11) 0.0582(12) 0.0489(10) 0.0105(9) 0.0202(9) 0.0150(9)
C14 0.0574(12) 0.0404(9) 0.0428(10) 0.0053(8) 0.0169(9) 0.0069(8)
C15 0.0679(14) 0.0661(13) 0.0516(12) 0.0014(11) 0.0064(10) -0.0016(10)
C16 0.107(2) 0.0689(15) 0.0620(14) -0.0041(14) -0.0038(14) -0.0077(12)
C17 0.163(3) 0.0606(15) 0.0581(15) 0.0115(18) 0.0289(18) -0.0135(12)
C18 0.130(3) 0.0702(16) 0.0835(18) 0.0126(16) 0.0579(18) -0.0136(14)
C19 0.0782(15) 0.0563(12) 0.0699(13) 0.0022(11) 0.0413(12) -0.0052(10)

loop_
_atom_type_symbol
_atom_type_description
_atom_type_scat_dispersion_real
_atom_type_scat_dispersion_imag
_atom_type_scat_source
C C 0.0033 0.0016 'International Tables Vol C Tables 4.2.6.8 and 6.1.1.4'
H H 0.0000 0.0000 'International Tables Vol C Tables 4.2.6.8 and 6.1.1.4'
N N 0.0061 0.0033 'International Tables Vol C Tables 4.2.6.8 and 6.1.1.4'
O O 0.0106 0.0060 'International Tables Vol C Tables 4.2.6.8 and 6.1.1.4'

loop_
_geom_angle_atom_site_label_1
_geom_angle_atom_site_label_2
_geom_angle_atom_site_label_3
_geom_angle
C1 N1 C5 123.01(16)
C1 N1 H1A 120.9(14)
C5 N1 H1A 116.1(14)
C1 N2 H2A 119.5(12)
C1 N2 H2B 117.8(14)
H2A N2 H2B 122.5(19)
C7 O3 H3A 109.6(15)
N2 C1 N1 119.59(16)
N2 C1 C2 123.28(17)
N1 C1 C2 117.12(16)
C3 C2 C1 119.71(17)
C3 C2 H2 120.1
C1 C2 H2 120.1
C2 C3 C4 121.45(18)
C2 C3 H3 119.3
C4 C3 H3 119.3
C5 C4 C3 118.05(18)
C5 C4 H4 121.0
C3 C4 H4 121.0
C4 C5 N1 120.64(19)
C4 C5 H5 119.7
N1 C5 H5 119.7
O2 C6 O1 126.18(16)
O2 C6 C7 117.85(14)
O1 C6 C7 115.92(14)
O3 C7 C8 105.10(13)
O3 C7 C14 110.13(13)
C8 C7 C14 114.51(13)
O3 C7 C6 108.35(12)
C8 C7 C6 110.83(13)
C14 C7 C6 107.78(13)
C13 C8 C9 118.00(17)
C13 C8 C7 124.07(16)
C9 C8 C7 117.89(15)
C10 C9 C8 121.23(19)
C10 C9 H9 119.4
C8 C9 H9 119.4
C11 C10 C9 120.2(2)
C11 C10 H10 119.9
C9 C10 H10 119.9
C10 C11 C12 119.8(2)
C10 C11 H11 120.1
C12 C11 H11 120.1
C11 C12 C13 120.0(2)
C11 C12 H12 120.0
C13 C12 H12 120.0
C8 C13 C12 120.6(2)
C8 C13 H13 119.7
C12 C13 H13 119.7
C19 C14 C15 117.98(19)
C19 C14 C7 121.10(17)
C15 C14 C7 120.89(17)
C14 C15 C16 120.4(2)
C14 C15 H15 119.8
C16 C15 H15 119.8
C17 C16 C15 120.2(3)
C17 C16 H16 119.9
C15 C16 H16 119.9
C18 C17 C16 120.0(2)
C18 C17 H17 120.0
C16 C17 H17 120.0
C17 C18 C19 120.0(3)
C17 C18 H18 120.0
C19 C18 H18 120.0
C18 C19 C14 121.4(2)
C18 C19 H19 119.3
C14 C19 H19 119.3

loop_
_geom_bond_atom_site_label_1
_geom_bond_atom_site_label_2
_geom_bond_distance
N1 C1 1.348(2)
N1 C5 1.357(2)
N1 H1A 0.868(9)
N2 C1 1.323(2)
N2 H2A 0.860(9)
N2 H2B 0.869(9)
O1 C6 1.2467(18)
O2 C6 1.240(2)
O3 C7 1.430(2)
O3 H3A 0.829(9)
C1 C2 1.407(2)
C2 C3 1.350(3)
C2 H2 0.9300
C3 C4 1.395(3)
C3 H3 0.9300
C4 C5 1.342(3)
C4 H4 0.9300
C5 H5 0.9300
C6 C7 1.560(2)
C7 C8 1.525(2)
C7 C14 1.528(2)
C8 C13 1.379(2)
C8 C9 1.384(2)
C9 C10 1.375(3)
C9 H9 0.9300
C10 C11 1.366(3)
C10 H10 0.9300
C11 C12 1.367(3)
C11 H11 0.9300
C12 C13 1.393(3)
C12 H12 0.9300
C13 H13 0.9300
C14 C19 1.382(3)
C14 C15 1.384(3)
C15 C16 1.386(3)
C15 H15 0.9300
C16 C17 1.374(4)
C16 H16 0.9300
C17 C18 1.357(4)
C17 H17 0.9300
C18 C19 1.381(3)
C18 H18 0.9300
C19 H19 0.9300

loop_
_geom_hbond_atom_site_label_D
_geom_hbond_atom_site_label_H
_geom_hbond_atom_site_label_A
_geom_hbond_site_symmetry_A
_geom_hbond_distance_DH
_geom_hbond_distance_HA
_geom_hbond_distance_DA
_geom_hbond_angle_DHA
_geom_hbond_publ_flag
N1 H1A O3 . 0.868(9) 1.870(10) 2.7264(19) 168.6(19) yes
N2 H2A O1 3_657 0.860(9) 2.020(10) 2.879(2) 179.2(18) yes
N2 H2B O2 1_655 0.869(9) 1.965(11) 2.820(2) 167.4(19) yes
O3 H3A O1 . 0.829(9) 2.19(2) 2.6147(17) 112.2(17) no
O3 H3A O1 3_657 0.829(9) 2.018(16) 2.6917(17) 138.0(19) no

loop_
_cod_related_entry_id
_cod_related_entry_database
_cod_related_entry_code
1 ChemSpider 21121407
